data_8100347
loop_
_publ_author_name
'Zhu, Hai-Liang'
'Liu, Qiong-Xin'
'Liu, Xing'

_publ_section_title
;
Crystal structure of bis(thiocyanato)(\g-C-meso-5,5,7,12,12,14-
hexamethyl-1,4,8,11-tetraazacyclotetradecanecopper(II), C~18~H~36~CuN~6~S~2~
;
_journal_issue 2
_journal_name_full 'Zeitschrift f\"ur Kristallographie - New Crystal Structures'
_journal_page_first 259
_journal_page_last 260
_journal_volume 218
_journal_year 2003
_chemical_formula_structural 'C18 H36 Cu N6 S2'
_chemical_formula_sum 'C18 H36 Cu N6 S2'
_chemical_formula_weight 464.19
_space_group_IT_number 14
_symmetry_cell_setting monoclinic
_symmetry_space_group_name_Hall '-P 2ybc'
_symmetry_space_group_name_H-M 'P 1 21/c 1'
_cell_angle_alpha 90.00
_cell_angle_beta 101.08(2)
_cell_angle_gamma 90.00
_cell_formula_units_Z 2
_cell_length_a 7.6907(14)
_cell_length_b 9.449(3)
_cell_length_c 16.380(2)
_cell_measurement_temperature 293(2)
_cell_volume 1168.2(4)
_diffrn_ambient_temperature 293(2)
_exptl_crystal_density_diffrn 1.320
_refine_ls_R_factor_obs 0.0370
_refine_ls_wR_factor_obs 0.0857
_cod_depositor_comments
;
The following automatic conversions were performed:
'_symmetry_cell_setting' value 'Monoclinic' changed to 'monoclinic'
according to '/home/saulius/struct/CIF-dictionaries/cif_core.dic'
dictionary named 'cif_core.dic' version 2.4.1 from 2010-06-29.

Automatic conversion script
Id: cif_fix_enum 1527 2010-12-29 10:47:43Z saulius 
;
_cod_original_sg_symbol_H-M 'P 21/c'
_cod_original_formula_sum 'C18 H36 Cu1 N6 S2'
_cod_database_code 8100347

loop_
_symmetry_equiv_pos_as_xyz
'x, y, z'
'-x, y+1/2, -z+1/2'
'-x, -y, -z'
'x, -y-1/2, z-1/2'

loop_
_atom_site_aniso_label
_atom_site_aniso_U_11
_atom_site_aniso_U_22
_atom_site_aniso_U_33
_atom_site_aniso_U_23
_atom_site_aniso_U_13
_atom_site_aniso_U_12
Cu1 0.0617(3) 0.0323(3) 0.0503(3) -0.0099(2) -0.0162(2) 0.0159(2)
N1 0.0424(13) 0.0374(12) 0.0360(11) 0.0018(9) 0.0082(10) 0.0050(10)
N4 0.0431(12) 0.0329(11) 0.0369(12) -0.0019(9) 0.0123(10) 0.0027(10)
C2 0.059(2) 0.0379(15) 0.048(2) 0.0041(13) 0.0020(14) 0.0128(14)
C3 0.060(2) 0.037(2) 0.057(2) -0.0044(13) 0.0033(15) 0.0179(14)
C5 0.054(2) 0.0396(14) 0.0395(14) -0.0090(11) 0.0086(12) 0.0037(12)
C6 0.047(2) 0.048(2) 0.0412(15) -0.0088(13) 0.0062(13) -0.0042(13)
C7 0.0429(14) 0.0478(15) 0.0358(13) 0.0000(12) 0.0054(11) 0.0063(13)
C8 0.068(2) 0.099(3) 0.054(2) 0.012(2) 0.029(2) 0.030(2)
C9 0.102(3) 0.044(2) 0.077(3) -0.022(2) -0.016(3) 0.012(2)
C10 0.064(2) 0.081(3) 0.046(2) -0.004(2) -0.008(2) 0.025(2)
S1' 0.087(3) 0.109(4) 0.093(3) 0.039(3) 0.044(2) 0.039(3)
N11' 0.085(6) 0.069(5) 0.112(6) 0.021(5) 0.059(5) 0.005(5)
C11' 0.037(7) 0.083(12) 0.061(7) 0.012(6) 0.029(6) -0.002(6)
S1 0.076(2) 0.0535(11) 0.123(2) -0.0066(12) 0.034(2) -0.0021(13)
N11 0.095(6) 0.073(4) 0.072(4) -0.005(3) 0.046(4) -0.017(3)
C11 0.052(6) 0.050(5) 0.056(5) 0.003(4) 0.029(5) 0.002(5)

loop_
_atom_site_label
_atom_site_type_symbol
_atom_site_fract_x
_atom_site_fract_y
_atom_site_fract_z
_atom_site_U_iso_or_equiv
_atom_site_thermal_displace_type
_atom_site_occupancy
_atom_site_calc_flag
_atom_site_refinement_flags
_atom_site_disorder_group
Cu1 Cu 0.5000 0.0000 0.0000 0.0517(2) Uani 1 d S .
N1 N 0.2845(3) 0.0654(2) -0.08430(13) 0.0385(5) Uani 1 d . .
N4 N 0.5078(3) 0.2032(2) 0.04542(13) 0.0370(5) Uani 1 d . .
C2 C 0.2875(5) 0.2227(3) -0.0826(2) 0.0497(7) Uani 1 d . .
C3 C 0.3357(4) 0.2692(3) 0.0068(2) 0.0522(7) Uani 1 d . .
C5 C 0.5711(4) 0.2351(3) 0.1364(2) 0.0444(6) Uani 1 d . .
C6 C 0.7471(4) 0.1562(3) 0.1663(2) 0.0460(6) Uani 1 d . .
C7 C 0.7444(4) -0.0050(3) 0.1701(2) 0.0425(6) Uani 1 d . .
C8 C 0.4320(5) 0.1923(5) 0.1860(2) 0.0711(11) Uani 1 d . .
C9 C 0.6111(7) 0.3954(4) 0.1477(3) 0.0787(12) Uani 1 d . .
C10 C 0.9164(5) -0.0589(5) 0.2246(2) 0.0663(9) Uani 1 d . .
S1' S 0.2274(9) -0.3351(9) 0.0875(4) 0.093(2) Uani 0.437(9) d P 2
N11' N 0.1118(12) -0.0626(10) 0.0432(6) 0.083(3) Uani 0.437(9) d P 2
C11' C 0.1597(20) -0.1718(19) 0.0626(10) 0.058(4) Uani 0.437(9) d P 2
S1 S 0.1488(7) -0.3631(3) 0.0614(3) 0.0822(10) Uani 0.563(9) d P 1
N11 N 0.2831(9) -0.0927(6) 0.0907(4) 0.076(2) Uani 0.563(9) d P 1
C11 C 0.2219(15) -0.2063(13) 0.0803(7) 0.050(2) Uani 0.563(9) d P 1
H6B H 0.8336(38) 0.1860(31) 0.1317(19) 0.055(8) Uiso 1 d . .
H6A H 0.7904(38) 0.1924(33) 0.2217(20) 0.061(9) Uiso 1 d . .
H7A H 0.6472(36) -0.0357(28) 0.1939(17) 0.042(7) Uiso 1 d . .
H2B H 0.3750(36) 0.2514(29) -0.1125(17) 0.042(7) Uiso 1 d . .
H2A H 0.1663(40) 0.2580(31) -0.1093(18) 0.057(8) Uiso 1 d . .
H8C H 0.3386(48) 0.2584(39) 0.1770(22) 0.077(11) Uiso 1 d . .
H3B H 0.3394(43) 0.3667(38) 0.0117(21) 0.073(10) Uiso 1 d . .
H3A H 0.2461(41) 0.2369(33) 0.0355(18) 0.055(9) Uiso 1 d . .
H9C H 0.5066(49) 0.4492(41) 0.1298(22) 0.076(11) Uiso 1 d . .
H1A H 0.2015(38) 0.0381(31) -0.0624(18) 0.044(8) Uiso 1 d . .
H10C H 1.0209(48) -0.0244(35) 0.1988(23) 0.074(11) Uiso 1 d . .
H4A H 0.5878(33) 0.2415(26) 0.0209(15) 0.030(7) Uiso 1 d . .
H8B H 0.3864(47) 0.0996(41) 0.1729(23) 0.076(13) Uiso 1 d . .
H10B H 0.9277(46) -0.0193(36) 0.2770(24) 0.074(11) Uiso 1 d . .
H9B H 0.7006(58) 0.4208(52) 0.1172(29) 0.111(18) Uiso 1 d . .
H9A H 0.6493(46) 0.4085(39) 0.2079(25) 0.084(11) Uiso 1 d . .
H8A H 0.4831(55) 0.1930(48) 0.2462(29) 0.108(14) Uiso 1 d . .
H10A H 0.9224(48) -0.1605(43) 0.2261(24) 0.088(12) Uiso 1 d . .

loop_
_geom_bond_atom_site_label_1
_geom_bond_atom_site_label_2
_geom_bond_distance
_geom_bond_site_symmetry_2
_geom_bond_publ_flag
Cu1 N1 2.039(2) 3_655 yes
Cu1 N1 2.039(2) . yes
Cu1 N4 2.056(2) . yes
Cu1 N4 2.056(2) 3_655 yes
N1 C2 1.487(3) . ?
N1 C7 1.493(3) 3_655 ?
N4 C3 1.489(4) . ?
N4 C5 1.506(3) . ?
C2 C3 1.505(4) . ?
C5 C8 1.517(4) . ?
C5 C6 1.540(4) . ?
C5 C9 1.550(4) . ?
C6 C7 1.525(4) . ?
C7 N1 1.493(3) 3_655 ?
C7 C10 1.533(4) . ?
S1' C11' 1.65(2) . ?
N11' C11' 1.12(2) . ?
S1 C11 1.593(12) . ?
N11 C11 1.172(14) . ?
